data_7116495
loop_
_publ_author_name
'Zhichao Hu'
'Guangxi Huang'
'William P. Lustig'
'Fangming Wang'
'Hao Wang'
'Simon J. Teat'
'Debasis Banerjee'
'Deqing Zhang'
'Jing Li'

_publ_section_title
;
 Achieving exceptionally high luminescence quantum efficiency by
 immobilizing an AIE molecular chromophore into a metal-organic framework
;
_journal_name_full Chem.Commun.
_journal_page_first 3045
_journal_paper_doi 10.1039/C4cc07642G
_journal_volume 51
_journal_year 2015
_chemical_formula_moiety 'C54 H32 O8 Zn2'
_chemical_formula_sum 'C54 H32 O8 Zn2'
_chemical_formula_weight 939.53
_chemical_name_systematic
;
 ?
;
_space_group_crystal_system monoclinic
_space_group_IT_number 15
_space_group_name_Hall '-C 2yc'
_space_group_name_H-M_alt 'C 1 2/c 1'
_symmetry_space_group_name_Hall '-C 2yc'
_symmetry_space_group_name_H-M 'C 1 2/c 1'
_atom_sites_solution_hydrogens geom
_atom_sites_solution_primary direct
_atom_sites_solution_secondary difmap
_audit_creation_method SHELXL-2014
_audit_update_record
;
2014-05-23 deposited with the CCDC.
2014-12-05 downloaded from the CCDC.
;
_cell_angle_alpha 90
_cell_angle_beta 99.228(2)
_cell_angle_gamma 90
_cell_formula_units_Z 8
_cell_length_a 36.929(5)
_cell_length_b 31.080(4)
_cell_length_c 11.8533(17)
_cell_measurement_reflns_used 9787
_cell_measurement_temperature 100(2)
_cell_measurement_theta_max 27.83
_cell_measurement_theta_min 2.98
_cell_volume 13429(3)
_computing_cell_refinement 'Bruker SAINT v8.27b'
_computing_data_collection 'Bruker APEX 2'
_computing_data_reduction 'Bruker SAINT v8.27b'
_computing_molecular_graphics 'Bruker SHELXTL'
_computing_publication_material 'Bruker SHELXTL & local programs'
_computing_structure_refinement 'SHELXL-2014 (Sheldrick, 2014)'
_computing_structure_solution 'Bruker SHELXT (beta version)'
_diffrn_ambient_temperature 100(2)
_diffrn_measured_fraction_theta_full 0.998
_diffrn_measured_fraction_theta_max 0.998
_diffrn_measurement_device_type 'Bruker APEX II CCD diffractometer'
_diffrn_measurement_method '\w/\q scans'
_diffrn_radiation_type synchrotron
_diffrn_radiation_wavelength 0.7749
_diffrn_reflns_av_R_equivalents 0.0979
_diffrn_reflns_av_unetI/netI 0.0466
_diffrn_reflns_Laue_measured_fraction_full 0.998
_diffrn_reflns_Laue_measured_fraction_max 0.998
_diffrn_reflns_limit_h_max 43
_diffrn_reflns_limit_h_min -44
_diffrn_reflns_limit_k_max 37
_diffrn_reflns_limit_k_min 0
_diffrn_reflns_limit_l_max 14
_diffrn_reflns_limit_l_min 0
_diffrn_reflns_number 76786
_diffrn_reflns_point_group_measured_fraction_full 0.998
_diffrn_reflns_point_group_measured_fraction_max 0.998
_diffrn_reflns_theta_full 27.706
_diffrn_reflns_theta_max 27.848
_diffrn_reflns_theta_min 2.806
_diffrn_source 'Advanced Light Source station 11.3.1'
_exptl_absorpt_coefficient_mu 0.947
_exptl_absorpt_correction_T_max 0.954
_exptl_absorpt_correction_T_min 0.444
_exptl_absorpt_correction_type multi-scan
_exptl_absorpt_process_details 'TWINABS (sHELDRICK, 2012/1)'
_exptl_crystal_colour colorless
_exptl_crystal_density_diffrn 0.929
_exptl_crystal_description needle
_exptl_crystal_F_000 3840
_exptl_crystal_size_max 0.500
_exptl_crystal_size_mid 0.200
_exptl_crystal_size_min 0.050
_refine_diff_density_max 0.700
_refine_diff_density_min -1.129
_refine_diff_density_rms 0.118
_refine_ls_extinction_method none
_refine_ls_goodness_of_fit_ref 1.058
_refine_ls_hydrogen_treatment constr
_refine_ls_matrix_type full
_refine_ls_number_parameters 580
_refine_ls_number_reflns 12293
_refine_ls_number_restraints 12
_refine_ls_restrained_S_all 1.061
_refine_ls_R_factor_all 0.1126
_refine_ls_R_factor_gt 0.0898
_refine_ls_shift/su_max 0.001
_refine_ls_shift/su_mean 0.000
_refine_ls_structure_factor_coef Fsqd
_refine_ls_weighting_details 'w=1/[\s^2^(Fo^2^)+(0.1339P)^2^+88.0993P] where P=(Fo^2^+2Fc^2^)/3'
_refine_ls_weighting_scheme calc
_refine_ls_wR_factor_gt 0.2803
_refine_ls_wR_factor_ref 0.2935
_reflns_Friedel_coverage 0.000
_reflns_number_gt 8190
_reflns_number_total 12293
_reflns_threshold_expression 'I > 2\s(I)'
_cod_data_source_file c4cc07642g2.cif
_cod_data_source_block twin5_sq
_cod_database_code 7116495
_shelx_space_group_comment
;
The symmetry employed for this shelxl refinement is uniquely defined
by the following loop, which should always be used as a source of
symmetry information in preference to the above space-group names.
They are only intended as comments.
;
_shelx_estimated_absorpt_t_min 0.649
_shelx_estimated_absorpt_t_max 0.954
_shelxl_version_number 2014-3

loop_
_space_group_symop_operation_xyz
'x, y, z'
'-x, y, -z+1/2'
'x+1/2, y+1/2, z'
'-x+1/2, y+1/2, -z+1/2'
'-x, -y, -z'
'x, -y, z-1/2'
'-x+1/2, -y+1/2, -z'
'x+1/2, -y+1/2, z-1/2'

loop_
_atom_site_label
_atom_site_type_symbol
_atom_site_fract_x
_atom_site_fract_y
_atom_site_fract_z
_atom_site_U_iso_or_equiv
_atom_site_adp_type
_atom_site_occupancy
_atom_site_site_symmetry_order
_atom_site_calc_flag
_atom_site_refinement_flags_posn
_atom_site_refinement_flags_adp
_atom_site_refinement_flags_occupancy
Zn01 Zn 0.23058(2) 0.25153(3) 0.86500(13) 0.0369(3) Uani 1 1 d . . .
Zn02 Zn 0.27013(2) -0.25148(3) 1.13453(13) 0.0378(3) Uani 1 1 d . . .
O1 O -0.23311(13) -0.20172(16) -0.1316(7) 0.0460(16) Uani 1 1 d . . .
C1 C -0.2055(2) -0.2016(2) -0.1654(8) 0.039(2) Uani 1 1 d . . .
O2 O -0.19571(12) -0.22384(15) -0.2365(5) 0.0383(14) Uani 1 1 d . . .
C2 C -0.1756(2) -0.1716(3) -0.1013(9) 0.059(3) Uani 1 1 d D . .
C3 C -0.1452(2) -0.1623(3) -0.1560(9) 0.059(3) Uani 1 1 d D . .
H3A H -0.1444 -0.1735 -0.2301 0.070 Uiso 1 1 calc R U .
C4 C -0.1166(3) -0.1371(4) -0.1031(9) 0.084(4) Uani 1 1 d D . .
H4A H -0.0959 -0.1313 -0.1390 0.101 Uiso 1 1 calc R U .
C5 C -0.1192(2) -0.1199(2) 0.0081(7) 0.044(2) Uani 1 1 d D . .
C6 C -0.1496(2) -0.1286(3) 0.0544(8) 0.059(3) Uani 1 1 d D . .
H6A H -0.1516 -0.1155 0.1255 0.071 Uiso 1 1 calc R U .
C7 C -0.1786(2) -0.1557(3) 0.0054(8) 0.056(2) Uani 1 1 d D . .
H7A H -0.1988 -0.1624 0.0430 0.067 Uiso 1 1 calc R U .
C8 C -0.0884(2) -0.0925(2) 0.0681(8) 0.041(2) Uani 1 1 d . . .
C9 C -0.06829(18) -0.06482(19) 0.0082(7) 0.0349(17) Uani 1 1 d . . .
H9A H -0.0737 -0.0631 -0.0728 0.042 Uiso 1 1 calc R U .
C10 C -0.04161(18) -0.0410(2) 0.0654(7) 0.0356(17) Uani 1 1 d . . .
H10A H -0.0293 -0.0204 0.0258 0.043 Uiso 1 1 calc R U .
C11 C -0.03110(19) -0.0461(2) 0.1881(7) 0.037(2) Uani 1 1 d . . .
C12 C -0.0482(2) -0.0743(2) 0.2423(8) 0.044(2) Uani 1 1 d . . .
H12A H -0.0411 -0.0784 0.3222 0.053 Uiso 1 1 calc R U .
C13 C -0.0776(2) -0.0988(3) 0.1809(8) 0.050(2) Uani 1 1 d . . .
H13A H -0.0897 -0.1198 0.2200 0.060 Uiso 1 1 calc R U .
C14 C 0.0000 -0.0190(3) 0.2500 0.040(3) Uani 1 2 d S T P
C15 C 0.0000 0.0238(3) 0.2500 0.036(2) Uani 1 2 d S T P
C16 C 0.03309(18) 0.0496(2) 0.3069(7) 0.0330(19) Uani 1 1 d . . .
C17 C 0.0245(2) 0.0845(2) 0.3753(7) 0.0412(19) Uani 1 1 d . . .
H17A H -0.0001 0.0908 0.3831 0.049 Uiso 1 1 calc R U .
C18 C 0.05364(19) 0.1091(2) 0.4305(7) 0.0400(18) Uani 1 1 d . . .
H18A H 0.0486 0.1326 0.4766 0.048 Uiso 1 1 calc R U .
C19 C 0.0897(2) 0.1003(2) 0.4203(7) 0.0373(19) Uani 1 1 d . . .
C20 C 0.09594(18) 0.0650(2) 0.3556(7) 0.0381(18) Uani 1 1 d . . .
H20A H 0.1204 0.0572 0.3487 0.046 Uiso 1 1 calc R U .
C21 C 0.06722(18) 0.0409(2) 0.3010(6) 0.0348(17) Uani 1 1 d . . .
H21A H 0.0725 0.0169 0.2569 0.042 Uiso 1 1 calc R U .
C22 C 0.1195(2) 0.1277(2) 0.4805(7) 0.041(2) Uani 1 1 d . . .
C23 C 0.1551(2) 0.1253(3) 0.4563(8) 0.046(2) Uani 1 1 d . . .
H23A H 0.1602 0.1045 0.4023 0.056 Uiso 1 1 calc R U .
C24 C 0.1838(2) 0.1516(3) 0.5063(11) 0.073(3) Uani 1 1 d . . .
H24A H 0.2070 0.1512 0.4814 0.088 Uiso 1 1 calc R U .
C25 C 0.1768(3) 0.1794(3) 0.5973(10) 0.057(2) Uani 1 1 d . . .
C26 C 0.1407(2) 0.1784(2) 0.6306(8) 0.043(2) Uani 1 1 d . . .
H26A H 0.1366 0.1952 0.6943 0.052 Uiso 1 1 calc R U .
C27 C 0.1121(2) 0.1544(2) 0.5747(7) 0.0406(18) Uani 1 1 d . . .
H27A H 0.0885 0.1553 0.5966 0.049 Uiso 1 1 calc R U .
C28 C 0.2064(2) 0.2057(2) 0.6642(8) 0.042(2) Uani 1 1 d . . .
O3 O 0.19647(14) 0.22904(16) 0.7316(5) 0.0436(15) Uani 1 1 d . . .
O4 O 0.23582(13) 0.20393(16) 0.6346(6) 0.0428(16) Uani 1 1 d . . .
O5 O 0.26104(13) 0.19975(16) 0.8937(6) 0.0409(14) Uani 1 1 d . . .
O6 O 0.30240(14) 0.22909(19) 1.0454(6) 0.0514(17) Uani 1 1 d . . .
C29 C 0.2959(2) 0.2028(3) 0.9535(8) 0.051(3) Uani 1 1 d . . .
C30 C 0.32429(18) 0.1751(2) 0.9251(8) 0.0367(19) Uani 1 1 d D . .
C31 C 0.3561(2) 0.1740(3) 0.9913(8) 0.063(3) Uani 1 1 d D . .
H31A H 0.3605 0.1913 1.0580 0.075 Uiso 1 1 calc R U .
C32 C 0.3844(2) 0.1466(3) 0.9629(8) 0.069(3) Uani 1 1 d D . .
H32A H 0.4072 0.1449 1.0126 0.082 Uiso 1 1 calc R U .
C33 C 0.3788(2) 0.1232(3) 0.8662(8) 0.049(2) Uani 1 1 d D . .
C34 C 0.3461(2) 0.1260(3) 0.7963(9) 0.072(3) Uani 1 1 d D . .
H34A H 0.3423 0.1116 0.7247 0.086 Uiso 1 1 calc R U .
C35 C 0.3184(2) 0.1501(2) 0.8302(7) 0.048(2) Uani 1 1 d D . .
H35A H 0.2946 0.1492 0.7859 0.057 Uiso 1 1 calc R U .
C36 C 0.4106(2) 0.0985(3) 0.8372(9) 0.047(2) Uani 1 1 d . . .
C37 C 0.4478(2) 0.1085(2) 0.8780(10) 0.059(3) Uani 1 1 d . . .
H37A H 0.4534 0.1326 0.9271 0.071 Uiso 1 1 calc R U .
C38 C 0.4759(2) 0.0841(2) 0.8480(8) 0.047(2) Uani 1 1 d . . .
H38A H 0.5005 0.0929 0.8738 0.056 Uiso 1 1 calc R U .
C39 C 0.4699(2) 0.0464(2) 0.7804(8) 0.040(2) Uani 1 1 d . . .
C40 C 0.4315(2) 0.0373(2) 0.7310(9) 0.057(3) Uani 1 1 d . . .
H40A H 0.4261 0.0144 0.6779 0.068 Uiso 1 1 calc R U .
C41 C 0.4028(2) 0.0618(3) 0.7611(9) 0.057(3) Uani 1 1 d . . .
H41A H 0.3782 0.0544 0.7317 0.068 Uiso 1 1 calc R U .
C42 C 0.5000 0.0228(3) 0.7500 0.043(3) Uani 1 2 d S T P
C43 C 0.5000 -0.0223(3) 0.7500 0.038(3) Uani 1 2 d S T P
C44 C 0.4719(2) -0.0476(2) 0.7922(8) 0.041(2) Uani 1 1 d . . .
C45 C 0.4611(2) -0.0430(2) 0.8946(9) 0.049(2) Uani 1 1 d . . .
H45A H 0.4737 -0.0237 0.9493 0.058 Uiso 1 1 calc R U .
C46 C 0.4302(2) -0.0676(3) 0.9215(9) 0.064(3) Uani 1 1 d . . .
H46A H 0.4216 -0.0621 0.9915 0.077 Uiso 1 1 calc R U .
C47 C 0.4133(3) -0.0977(3) 0.8513(9) 0.053(3) Uani 1 1 d . . .
C48 C 0.4242(3) -0.1010(3) 0.7426(10) 0.072(3) Uani 1 1 d . . .
H48A H 0.4110 -0.1198 0.6876 0.086 Uiso 1 1 calc R U .
C49 C 0.4516(3) -0.0791(3) 0.7148(9) 0.059(3) Uani 1 1 d . . .
H49A H 0.4586 -0.0838 0.6421 0.071 Uiso 1 1 calc R U .
C50 C 0.3813(2) -0.1211(3) 0.8828(9) 0.053(2) Uani 1 1 d . . .
C51 C 0.3510(3) -0.1323(3) 0.7958(9) 0.059(3) Uani 1 1 d . . .
H51A H 0.3507 -0.1241 0.7185 0.071 Uiso 1 1 calc R U .
C52 C 0.3224(2) -0.1550(3) 0.8273(8) 0.049(2) Uani 1 1 d . . .
H52A H 0.3004 -0.1584 0.7743 0.059 Uiso 1 1 calc R U .
C53 C 0.3251(2) -0.1732(2) 0.9367(7) 0.039(2) Uani 1 1 d . . .
C54 C 0.3544(2) -0.1653(3) 1.0142(9) 0.053(2) Uani 1 1 d . . .
H54A H 0.3570 -0.1789 1.0869 0.064 Uiso 1 1 calc R U .
C55 C 0.3820(2) -0.1368(3) 0.9888(8) 0.047(2) Uani 1 1 d . . .
H55A H 0.4013 -0.1286 1.0478 0.056 Uiso 1 1 calc R U .
C56 C 0.2953(2) -0.2014(3) 0.9584(8) 0.054(3) Uani 1 1 d . . .
O7 O 0.30378(14) -0.22871(19) 1.0493(6) 0.0509(17) Uani 1 1 d . . .
O8 O 0.26216(13) -0.19851(16) 0.8972(6) 0.0412(14) Uani 1 1 d . . .

loop_
_atom_site_aniso_label
_atom_site_aniso_U_11
_atom_site_aniso_U_22
_atom_site_aniso_U_33
_atom_site_aniso_U_23
_atom_site_aniso_U_13
_atom_site_aniso_U_12
Zn01 0.0227(4) 0.0378(5) 0.0464(5) -0.0233(3) -0.0059(8) -0.0004(3)
Zn02 0.0222(4) 0.0363(4) 0.0520(6) 0.0252(3) -0.0033(8) 0.0020(3)
O1 0.025(3) 0.036(3) 0.077(5) -0.028(3) 0.007(3) 0.000(2)
C1 0.036(4) 0.023(4) 0.053(5) -0.005(4) -0.012(4) 0.004(3)
O2 0.019(2) 0.032(3) 0.058(4) -0.032(3) -0.010(2) 0.005(2)
C2 0.051(5) 0.066(6) 0.058(7) -0.029(6) 0.000(5) -0.014(4)
C3 0.046(5) 0.062(6) 0.069(7) -0.036(5) 0.010(5) -0.027(4)
C4 0.084(8) 0.099(8) 0.072(8) -0.058(7) 0.019(6) -0.039(7)
C5 0.045(5) 0.034(4) 0.047(5) -0.023(4) -0.009(4) -0.019(4)
C6 0.066(6) 0.070(6) 0.041(5) -0.031(5) 0.009(5) -0.041(5)
C7 0.047(5) 0.070(6) 0.050(6) -0.024(5) 0.003(4) -0.019(4)
C8 0.044(4) 0.022(3) 0.053(6) -0.015(3) -0.004(4) -0.004(3)
C9 0.034(4) 0.020(3) 0.047(5) -0.005(3) -0.004(3) -0.008(3)
C10 0.029(4) 0.032(4) 0.044(4) 0.005(3) -0.002(3) -0.001(3)
C11 0.028(4) 0.025(3) 0.049(5) -0.007(4) -0.017(4) 0.008(3)
C12 0.047(4) 0.027(4) 0.052(5) 0.005(4) -0.009(4) -0.012(3)
C13 0.044(5) 0.044(4) 0.055(6) -0.005(4) -0.016(4) -0.018(4)
C14 0.047(6) 0.017(4) 0.046(7) 0.000 -0.021(7) 0.000
C15 0.028(5) 0.035(5) 0.041(6) 0.000 -0.008(6) 0.000
C16 0.028(4) 0.017(3) 0.048(5) -0.004(3) -0.012(3) -0.005(3)
C17 0.040(4) 0.028(4) 0.054(5) -0.008(3) 0.001(4) -0.007(3)
C18 0.037(4) 0.037(4) 0.044(4) -0.005(3) 0.001(3) -0.018(3)
C19 0.038(4) 0.036(4) 0.035(5) -0.003(3) -0.004(4) -0.008(3)
C20 0.025(3) 0.034(4) 0.055(5) -0.009(4) 0.005(3) -0.007(3)
C21 0.031(4) 0.027(3) 0.042(4) -0.005(3) -0.007(3) -0.003(3)
C22 0.049(5) 0.034(4) 0.037(5) -0.010(3) -0.005(4) -0.024(3)
C23 0.040(4) 0.051(5) 0.049(5) -0.024(4) 0.012(4) -0.027(4)
C24 0.037(5) 0.085(7) 0.101(9) -0.045(7) 0.023(6) -0.020(5)
C25 0.060(5) 0.071(6) 0.041(5) -0.017(5) 0.011(5) -0.031(5)
C26 0.040(4) 0.039(4) 0.050(5) -0.006(4) 0.004(4) -0.010(3)
C27 0.054(5) 0.026(3) 0.039(5) -0.004(3) 0.000(4) -0.005(3)
C28 0.046(5) 0.022(4) 0.052(5) -0.002(4) -0.009(4) -0.011(3)
O3 0.040(3) 0.035(3) 0.052(4) -0.025(3) -0.004(3) -0.002(2)
O4 0.025(3) 0.035(3) 0.065(4) -0.028(3) -0.003(3) 0.003(2)
O5 0.030(2) 0.041(3) 0.049(4) -0.015(3) 0.003(3) 0.015(2)
O6 0.030(3) 0.056(4) 0.065(4) -0.034(3) -0.002(3) 0.012(3)
C29 0.028(4) 0.060(5) 0.061(6) -0.042(5) -0.004(4) -0.001(4)
C30 0.025(3) 0.028(3) 0.056(6) -0.014(4) 0.005(4) 0.012(3)
C31 0.048(5) 0.080(6) 0.058(6) -0.039(5) 0.001(5) 0.025(5)
C32 0.036(4) 0.098(7) 0.065(7) -0.041(6) -0.017(4) 0.040(5)
C33 0.037(4) 0.041(4) 0.066(7) -0.008(4) 0.000(4) 0.012(4)
C34 0.051(5) 0.087(7) 0.073(8) -0.045(6) -0.006(6) 0.019(5)
C35 0.047(5) 0.048(5) 0.044(5) -0.023(4) -0.004(4) 0.023(4)
C36 0.034(4) 0.038(4) 0.070(7) -0.009(4) 0.015(4) 0.021(3)
C37 0.040(4) 0.032(4) 0.110(8) -0.023(5) 0.026(5) 0.004(3)
C38 0.032(4) 0.029(4) 0.083(7) -0.010(4) 0.022(4) 0.001(3)
C39 0.040(4) 0.018(3) 0.068(6) 0.002(4) 0.023(4) 0.003(3)
C40 0.053(5) 0.031(4) 0.090(7) -0.022(5) 0.025(5) 0.002(3)
C41 0.032(4) 0.057(5) 0.087(7) -0.022(5) 0.028(4) 0.007(4)
C42 0.033(5) 0.021(5) 0.077(9) 0.000 0.015(7) 0.000
C43 0.026(5) 0.015(4) 0.081(9) 0.000 0.029(7) 0.000
C44 0.036(4) 0.023(3) 0.064(6) -0.003(4) 0.013(4) -0.013(3)
C45 0.037(4) 0.031(4) 0.080(7) 0.005(4) 0.016(4) -0.015(3)
C46 0.048(5) 0.081(7) 0.067(7) 0.006(5) 0.022(5) -0.020(5)
C47 0.065(6) 0.047(5) 0.049(6) -0.008(4) 0.015(5) -0.040(4)
C48 0.086(7) 0.048(5) 0.087(8) -0.028(5) 0.033(6) -0.045(5)
C49 0.072(6) 0.044(5) 0.073(7) -0.017(5) 0.044(5) -0.022(4)
C50 0.051(5) 0.052(5) 0.057(6) -0.004(5) 0.011(5) -0.024(4)
C51 0.071(6) 0.052(5) 0.057(7) -0.003(5) 0.022(5) -0.025(5)
C52 0.052(5) 0.049(5) 0.044(5) 0.008(4) 0.002(4) -0.038(4)
C53 0.031(4) 0.040(4) 0.048(6) 0.016(4) 0.014(4) -0.015(3)
C54 0.035(4) 0.067(6) 0.059(6) 0.025(5) 0.016(4) -0.010(4)
C55 0.030(4) 0.048(5) 0.065(6) -0.005(4) 0.017(4) -0.021(3)
C56 0.028(4) 0.079(6) 0.053(6) 0.044(5) -0.004(4) -0.017(4)
O7 0.025(3) 0.063(4) 0.062(4) 0.036(3) 0.000(3) -0.017(3)
O8 0.030(3) 0.040(3) 0.052(4) 0.020(3) 0.001(3) -0.013(2)

loop_
_atom_type_symbol
_atom_type_description
_atom_type_scat_dispersion_real
_atom_type_scat_dispersion_imag
_atom_type_scat_source
C C 0.0040 0.0020 'XDISP Program in WinGX L.Kissel & R.H.Pratt Acta Cryst A46 170 1990'
H H 0.0000 0.0000 'XDISP Program in WinGX L.Kissel & R.H.Pratt Acta Cryst A46 170 1990'
N N 0.0076 0.0040 'XDISP Program in WinGX L.Kissel & R.H.Pratt Acta Cryst A46 170 1990'
O O 0.0132 0.0074 'XDISP Program in WinGX L.Kissel & R.H.Pratt Acta Cryst A46 170 1990'
Zn Zn 0.2282 1.6718 'XDISP Program in WinGX L.Kissel & R.H.Pratt Acta Cryst A46 170 1990'

loop_
_geom_angle_atom_site_label_1
_geom_angle_atom_site_label_2
_geom_angle_atom_site_label_3
_geom_angle
_geom_angle_site_symmetry_1
_geom_angle_site_symmetry_3
O6 Zn01 O5 125.6(3) 7_557 .
O6 Zn01 O1 104.9(3) 7_557 3_556
O5 Zn01 O1 103.4(2) . 3_556
O6 Zn01 O3 100.4(2) 7_557 .
O5 Zn01 O3 97.0(2) . .
O1 Zn01 O3 128.2(3) 3_556 .
O7 Zn02 O4 101.7(3) . 6_556
O7 Zn02 O8 129.5(3) . 7_547
O4 Zn02 O8 103.1(2) 6_556 7_547
O7 Zn02 O2 99.72(19) . 8_547
O4 Zn02 O2 129.0(3) 6_556 8_547
O8 Zn02 O2 97.7(2) 7_547 8_547
C1 O1 Zn01 129.0(5) . 3_444
O1 C1 O2 129.1(7) . .
O1 C1 C2 115.6(8) . .
O2 C1 C2 115.0(7) . .
C1 O2 Zn02 123.0(5) . 8_444
C7 C2 C3 122.3(8) . .
C7 C2 C1 120.6(8) . .
C3 C2 C1 117.1(8) . .
C4 C3 C2 120.9(9) . .
C3 C4 C5 117.9(9) . .
C6 C5 C4 118.5(7) . .
C6 C5 C8 122.3(7) . .
C4 C5 C8 119.2(8) . .
C5 C6 C7 125.2(8) . .
C2 C7 C6 115.0(8) . .
C13 C8 C9 119.7(7) . .
C13 C8 C5 117.9(8) . .
C9 C8 C5 121.9(8) . .
C10 C9 C8 119.6(8) . .
C9 C10 C11 120.5(7) . .
C12 C11 C10 119.5(7) . .
C12 C11 C14 121.6(7) . .
C10 C11 C14 118.9(6) . .
C11 C12 C13 119.7(8) . .
C8 C13 C12 120.5(8) . .
C15 C14 C11 123.8(4) . .
C15 C14 C11 123.8(4) . 2
C11 C14 C11 112.5(7) . 2
C14 C15 C16 121.8(4) . .
C14 C15 C16 121.8(4) . 2
C16 C15 C16 116.5(8) . 2
C21 C16 C17 119.7(6) . .
C21 C16 C15 125.5(6) . .
C17 C16 C15 114.7(6) . .
C18 C17 C16 117.5(7) . .
C19 C18 C17 122.1(7) . .
C20 C19 C18 117.0(6) . .
C20 C19 C22 123.3(7) . .
C18 C19 C22 119.6(7) . .
C21 C20 C19 120.7(7) . .
C16 C21 C20 123.0(7) . .
C23 C22 C27 119.3(7) . .
C23 C22 C19 121.5(7) . .
C27 C22 C19 118.9(7) . .
C22 C23 C24 124.0(8) . .
C23 C24 C25 117.1(8) . .
C24 C25 C26 118.5(7) . .
C24 C25 C28 121.6(8) . .
C26 C25 C28 119.7(9) . .
C27 C26 C25 123.2(8) . .
C26 C27 C22 117.3(8) . .
O3 C28 O4 128.5(7) . .
O3 C28 C25 114.6(8) . .
O4 C28 C25 116.3(9) . .
C28 O3 Zn01 121.9(5) . .
C28 O4 Zn02 126.0(5) . 6
C29 O5 Zn01 119.8(5) . .
C29 O6 Zn01 128.0(5) . 7_557
O6 C29 O5 119.2(7) . .
O6 C29 C30 120.7(7) . .
O5 C29 C30 119.7(7) . .
C31 C30 C35 119.6(7) . .
C31 C30 C29 119.6(7) . .
C35 C30 C29 120.8(6) . .
C30 C31 C32 119.7(7) . .
C33 C32 C31 120.5(7) . .
C32 C33 C34 119.0(8) . .
C32 C33 C36 117.3(7) . .
C34 C33 C36 123.5(8) . .
C33 C34 C35 119.2(8) . .
C30 C35 C34 121.6(7) . .
C37 C36 C41 118.0(7) . .
C37 C36 C33 124.4(7) . .
C41 C36 C33 117.6(7) . .
C38 C37 C36 121.3(8) . .
C37 C38 C39 123.0(7) . .
C38 C39 C42 120.7(7) . .
C38 C39 C40 116.0(6) . .
C42 C39 C40 122.8(7) . .
C41 C40 C39 121.0(8) . .
C40 C41 C36 120.3(8) . .
C43 C42 C39 121.0(4) . .
C43 C42 C39 121.0(4) . 2_656
C39 C42 C39 118.1(9) . 2_656
C42 C43 C44 122.7(4) . .
C42 C43 C44 122.7(4) . 2_656
C44 C43 C44 114.6(8) . 2_656
C45 C44 C43 125.7(7) . .
C45 C44 C49 116.3(7) . .
C43 C44 C49 117.9(8) . .
C44 C45 C46 119.9(8) . .
C47 C46 C45 122.4(9) . .
C46 C47 C48 116.5(8) . .
C46 C47 C50 119.7(9) . .
C48 C47 C50 123.2(8) . .
C49 C48 C47 122.5(9) . .
C48 C49 C44 122.0(9) . .
C55 C50 C51 118.6(8) . .
C55 C50 C47 121.1(8) . .
C51 C50 C47 119.8(9) . .
C52 C51 C50 118.3(9) . .
C51 C52 C53 121.1(8) . .
C54 C53 C52 119.6(7) . .
C54 C53 C56 122.9(8) . .
C52 C53 C56 117.5(7) . .
C53 C54 C55 120.1(8) . .
C50 C55 C54 121.3(8) . .
O8 C56 O7 123.4(7) . .
O8 C56 C53 121.3(7) . .
O7 C56 C53 115.3(6) . .
C56 O7 Zn02 125.1(5) . .
C56 O8 Zn02 122.2(5) . 7_547

loop_
_geom_bond_atom_site_label_1
_geom_bond_atom_site_label_2
_geom_bond_distance
_geom_bond_site_symmetry_2
Zn01 O6 1.841(6) 7_557
Zn01 O5 1.962(5) .
Zn01 O1 1.973(5) 3_556
Zn01 O3 1.984(5) .
Zn02 O7 1.863(6) .
Zn02 O4 1.947(5) 6_556
Zn02 O8 1.958(5) 7_547
Zn02 O2 1.974(5) 8_547
O1 C1 1.154(10) .
O1 Zn01 1.973(5) 3_444
C1 O2 1.190(10) .
C1 C2 1.549(10) .
O2 Zn02 1.974(5) 8_444
C2 C7 1.379(11) .
C2 C3 1.413(11) .
C3 C4 1.382(10) .
C4 C5 1.440(11) .
C5 C6 1.356(10) .
C5 C8 1.503(9) .
C6 C7 1.411(9) .
C8 C13 1.348(12) .
C8 C9 1.403(11) .
C9 C10 1.329(9) .
C10 C11 1.454(11) .
C11 C12 1.307(11) .
C11 C14 1.515(8) .
C12 C13 1.427(10) .
C14 C15 1.330(13) .
C14 C11 1.516(8) 2
C15 C16 1.526(8) .
C15 C16 1.526(8) 2
C16 C21 1.302(10) .
C16 C17 1.419(10) .
C17 C18 1.394(9) .
C18 C19 1.385(10) .
C19 C20 1.379(10) .
C19 C22 1.482(9) .
C20 C21 1.371(9) .
C22 C23 1.392(11) .
C22 C27 1.451(11) .
C23 C24 1.393(11) .
C24 C25 1.436(14) .
C25 C26 1.450(12) .
C25 C28 1.490(11) .
C26 C27 1.371(10) .
C28 O3 1.181(10) .
C28 O4 1.195(10) .
O4 Zn02 1.947(5) 6
O5 C29 1.371(9) .
O6 C29 1.351(9) .
O6 Zn01 1.841(6) 7_557
C29 C30 1.438(10) .
C30 C31 1.306(10) .
C30 C35 1.354(9) .
C31 C32 1.427(9) .
C32 C33 1.345(11) .
C33 C34 1.354(10) .
C33 C36 1.487(10) .
C34 C35 1.381(10) .
C36 C37 1.415(11) .
C36 C41 1.454(12) .
C37 C38 1.381(10) .
C38 C39 1.415(11) .
C39 C42 1.427(9) .
C39 C40 1.473(12) .
C40 C41 1.394(10) .
C42 C43 1.401(13) .
C42 C39 1.427(9) 2_656
C43 C44 1.455(9) .
C43 C44 1.455(9) 2_656
C44 C45 1.344(13) .
C44 C49 1.463(11) .
C45 C46 1.451(10) .
C46 C47 1.338(12) .
C47 C48 1.413(13) .
C47 C50 1.486(11) .
C48 C49 1.304(11) .
C50 C55 1.344(13) .
C50 C51 1.438(13) .
C51 C52 1.369(11) .
C52 C53 1.404(12) .
C53 C54 1.326(12) .
C53 C56 1.463(10) .
C54 C55 1.418(10) .
C56 O8 1.322(9) .
C56 O7 1.367(9) .
O8 Zn02 1.958(5) 7_547
